data_7160238
loop_
_publ_author_name
'Saravanakumar, Srinivasan Pon'
'Nagasundaram, Nagarajan'
'DhineshKumar, Jayaraman'
'Rajalakshmi, Periyaswamy'
'Lalitha, Appaswami'

_publ_section_title
;
 TFAA mediated one-pot synthesis of chiral <i>N</i>-protected amino
 acid-derived 1,2,4-oxadiazoles and their antibacterial studies.
;
_journal_name_full 'Organic &amp; biomolecular chemistry'
_journal_paper_doi 10.1039/d4ob01509f
_journal_year 2024
_chemical_formula_moiety 'C12 H8 F5 N3 O2'
_chemical_formula_sum 'C12 H8 F5 N3 O2'
_chemical_formula_weight 321.21
_space_group_crystal_system triclinic
_space_group_IT_number 2
_space_group_name_Hall '-P 1'
_space_group_name_H-M_alt 'P -1'
_atom_sites_solution_hydrogens mixed
_audit_block_doi 10.5517/ccdc.csd.cc2l0vxd
_audit_creation_method SHELXL-2018/3
_audit_update_record
;
2024-09-14 deposited with the CCDC.	2024-11-04 downloaded from the CCDC.
;
_cell_angle_alpha 97.903(2)
_cell_angle_beta 98.647(2)
_cell_angle_gamma 97.738(2)
_cell_formula_units_Z 2
_cell_length_a 5.2116(2)
_cell_length_b 7.7885(3)
_cell_length_c 16.4336(7)
_cell_measurement_reflns_used 9901
_cell_measurement_temperature 297(2)
_cell_measurement_theta_max 69.88
_cell_measurement_theta_min 2.76
_cell_volume 644.93(5)
_computing_cell_refinement 'APEX3/SAINT (Bruker, 2016)'
_computing_data_collection 'APEX3 (Bruker, 2016)'
_computing_data_reduction 'SAINT/XPREP (Bruker, 2016)'
_computing_molecular_graphics 'ORTEP3 (Farrugia, 1997) '
_computing_publication_material 'SHELXL-2018/3 (Sheldrick, 2018)'
_computing_structure_refinement 'SHELXL-2018/3 (Sheldrick, 2018)'
_computing_structure_solution 'SHELXT-2018/2 (Sheldrick, 2018)'
_diffrn_ambient_temperature 297(2)
_diffrn_measured_fraction_theta_full 0.991
_diffrn_measured_fraction_theta_max 0.989
_diffrn_measurement_device_type 'Bruker D8 VENTURE diffractometer with PHOTON II detector'
_diffrn_measurement_method '\w and \f scan'
_diffrn_radiation_source 'micro-focus sealed tube'
_diffrn_radiation_type CuK\a
_diffrn_radiation_wavelength 1.54178
_diffrn_reflns_av_R_equivalents 0.0382
_diffrn_reflns_av_unetI/netI 0.0219
_diffrn_reflns_Laue_measured_fraction_full 0.991
_diffrn_reflns_Laue_measured_fraction_max 0.989
_diffrn_reflns_limit_h_max 6
_diffrn_reflns_limit_h_min -6
_diffrn_reflns_limit_k_max 9
_diffrn_reflns_limit_k_min -9
_diffrn_reflns_limit_l_max 20
_diffrn_reflns_limit_l_min -20
_diffrn_reflns_number 20587
_diffrn_reflns_point_group_measured_fraction_full 0.991
_diffrn_reflns_point_group_measured_fraction_max 0.989
_diffrn_reflns_theta_full 67.679
_diffrn_reflns_theta_max 70.211
_diffrn_reflns_theta_min 2.756
_exptl_absorpt_coefficient_mu 1.458
_exptl_absorpt_correction_T_max 0.8404
_exptl_absorpt_correction_T_min 0.7143
_exptl_absorpt_correction_type multi-scan
_exptl_absorpt_process_details 'SADABS (Bruker, 2016)'
_exptl_crystal_colour colourless
_exptl_crystal_density_diffrn 1.654
_exptl_crystal_description block
_exptl_crystal_F_000 324
_exptl_crystal_size_max 0.290
_exptl_crystal_size_mid 0.134
_exptl_crystal_size_min 0.103
_refine_diff_density_max 0.895
_refine_diff_density_min -0.470
_refine_diff_density_rms 0.067
_refine_ls_extinction_method none
_refine_ls_goodness_of_fit_ref 1.081
_refine_ls_hydrogen_treatment mixed
_refine_ls_matrix_type full
_refine_ls_number_parameters 204
_refine_ls_number_reflns 2434
_refine_ls_number_restraints 0
_refine_ls_restrained_S_all 1.081
_refine_ls_R_factor_all 0.0833
_refine_ls_R_factor_gt 0.0731
_refine_ls_shift/su_max 0.000
_refine_ls_shift/su_mean 0.000
_refine_ls_structure_factor_coef Fsqd
_refine_ls_weighting_details 'w=1/[\s^2^(Fo^2^)+(0.1292P)^2^+0.4810P] where P=(Fo^2^+2Fc^2^)/3'
_refine_ls_weighting_scheme calc
_refine_ls_wR_factor_gt 0.2152
_refine_ls_wR_factor_ref 0.2304
_reflns_Friedel_coverage 0.000
_reflns_number_gt 2022
_reflns_number_total 2434
_reflns_threshold_expression 'I > 2\s(I)'
_cod_data_source_file d4ob01509f2.cif
_cod_data_source_block SP302F
_cod_original_cell_volume 644.93(4)
_cod_database_code 7160238
_shelx_shelxl_version_number 2018/3
_shelx_space_group_comment
;
The symmetry employed for this shelxl refinement is uniquely defined
by the following loop, which should always be used as a source of
symmetry information in preference to the above space-group names.
They are only intended as comments.
;
_shelx_estimated_absorpt_t_min 0.677
_shelx_estimated_absorpt_t_max 0.864

loop_
_space_group_symop_operation_xyz
'x, y, z'
'-x, -y, -z'

loop_
_atom_site_label
_atom_site_type_symbol
_atom_site_fract_x
_atom_site_fract_y
_atom_site_fract_z
_atom_site_U_iso_or_equiv
_atom_site_adp_type
_atom_site_occupancy
_atom_site_site_symmetry_order
_atom_site_calc_flag
_atom_site_refinement_flags_posn
_atom_site_refinement_flags_adp
_atom_site_refinement_flags_occupancy
_atom_site_disorder_assembly
_atom_site_disorder_group
C1 C 0.3804(6) 0.6886(4) 0.5720(2) 0.0573(8) Uani 1 1 d . . . . .
H1 H 0.217361 0.616857 0.559773 0.069 Uiso 1 1 calc R U . . .
C2 C 0.5076(8) 0.7418(5) 0.6538(2) 0.0640(9) Uani 1 1 d . . . . .
C3 C 0.7462(7) 0.8457(5) 0.6724(2) 0.0626(8) Uani 1 1 d . . . . .
C4 C 0.8703(7) 0.9002(5) 0.6110(2) 0.0694(9) Uani 1 1 d . . . . .
H4 H 1.034481 0.970604 0.624082 0.083 Uiso 1 1 calc R U . . .
C5 C 0.7485(7) 0.8494(5) 0.5295(2) 0.0618(8) Uani 1 1 d . . . . .
H5 H 0.832295 0.885330 0.487152 0.074 Uiso 1 1 calc R U . . .
C6 C 0.5027(6) 0.7454(4) 0.50897(18) 0.0492(7) Uani 1 1 d . . . . .
C7 C 0.3751(5) 0.6975(4) 0.42135(18) 0.0485(7) Uani 1 1 d . . . . .
C8 C 0.3108(5) 0.6795(4) 0.29188(17) 0.0476(7) Uani 1 1 d . . . . .
C9 C 0.3115(5) 0.6907(4) 0.20107(17) 0.0471(7) Uani 1 1 d . . . . .
H10 H 0.157883 0.742495 0.180500 0.057 Uiso 1 1 calc R U . . .
C10 C 0.5541(6) 0.8072(5) 0.1886(2) 0.0600(8) Uani 1 1 d . . . . .
H10A H 0.708081 0.764373 0.212363 0.090 Uiso 1 1 calc R U . . .
H10B H 0.555937 0.924973 0.215511 0.090 Uiso 1 1 calc R U . . .
H10C H 0.552302 0.806264 0.130056 0.090 Uiso 1 1 calc R U . . .
C11 C 0.0498(6) 0.4218(4) 0.11996(18) 0.0521(7) Uani 1 1 d . . . . .
C12 C 0.0553(7) 0.2486(5) 0.0639(2) 0.0646(9) Uani 1 1 d . . . . .
N1 N 0.4877(5) 0.7496(3) 0.35608(14) 0.0492(6) Uani 1 1 d . . . . .
N2 N 0.1447(6) 0.6037(4) 0.39894(17) 0.0662(8) Uani 1 1 d . . . . .
N3 N 0.2855(5) 0.5150(3) 0.15323(15) 0.0496(6) Uani 1 1 d . . . . .
O1 O 0.0983(4) 0.5895(3) 0.31138(13) 0.0663(7) Uani 1 1 d . . . . .
O2 O -0.1597(4) 0.4646(3) 0.12877(16) 0.0694(7) Uani 1 1 d . . . . .
F1 F 0.8614(5) 0.8942(4) 0.75312(12) 0.0893(8) Uani 1 1 d . . . . .
F2 F 0.3964(6) 0.6940(4) 0.71635(15) 0.1006(9) Uani 1 1 d . . . . .
F3 F -0.0175(9) 0.2606(4) -0.01343(15) 0.1349(14) Uani 1 1 d . . . . .
F4 F -0.1121(6) 0.1200(3) 0.08058(19) 0.1066(9) Uani 1 1 d . . . . .
F5 F 0.2815(6) 0.1930(4) 0.0742(2) 0.1202(12) Uani 1 1 d . . . . .
H3A H 0.415(8) 0.475(5) 0.143(2) 0.066(11) Uiso 1 1 d . . . . .

loop_
_atom_site_aniso_label
_atom_site_aniso_U_11
_atom_site_aniso_U_22
_atom_site_aniso_U_33
_atom_site_aniso_U_23
_atom_site_aniso_U_13
_atom_site_aniso_U_12
C1 0.0595(18) 0.0572(17) 0.0537(17) 0.0061(13) 0.0086(13) 0.0081(14)
C2 0.082(2) 0.069(2) 0.0459(16) 0.0134(14) 0.0146(15) 0.0229(17)
C3 0.070(2) 0.0654(19) 0.0485(17) -0.0017(14) -0.0006(14) 0.0190(16)
C4 0.065(2) 0.079(2) 0.0575(19) 0.0024(16) 0.0023(15) 0.0070(17)
C5 0.0592(18) 0.069(2) 0.0513(17) 0.0026(14) 0.0063(14) 0.0007(15)
C6 0.0541(16) 0.0481(15) 0.0455(15) 0.0044(11) 0.0070(12) 0.0135(12)
C7 0.0481(15) 0.0493(15) 0.0479(15) 0.0030(12) 0.0095(12) 0.0104(12)
C8 0.0405(13) 0.0508(15) 0.0489(15) 0.0003(12) 0.0091(11) 0.0049(11)
C9 0.0406(13) 0.0517(15) 0.0464(14) 0.0007(11) 0.0060(11) 0.0068(11)
C10 0.0548(17) 0.0628(18) 0.0593(18) 0.0036(14) 0.0153(14) -0.0016(14)
C11 0.0492(15) 0.0563(16) 0.0457(15) 0.0035(12) 0.0023(12) 0.0015(12)
C12 0.067(2) 0.065(2) 0.0519(17) -0.0037(14) 0.0010(14) -0.0008(16)
N1 0.0450(12) 0.0542(13) 0.0445(12) 0.0008(10) 0.0056(9) 0.0031(10)
N2 0.0569(15) 0.087(2) 0.0485(14) 0.0082(13) 0.0087(11) -0.0084(14)
N3 0.0388(12) 0.0564(14) 0.0495(13) -0.0030(10) 0.0056(10) 0.0069(10)
O1 0.0503(12) 0.0917(17) 0.0468(12) 0.0044(11) 0.0065(9) -0.0158(11)
O2 0.0406(11) 0.0759(15) 0.0836(17) -0.0025(12) 0.0057(10) 0.0018(10)
F1 0.0994(17) 0.1134(19) 0.0453(11) 0.0003(11) -0.0056(11) 0.0145(14)
F2 0.110(2) 0.124(2) 0.0625(13) 0.0195(13) 0.0209(13) -0.0144(16)
F3 0.247(4) 0.099(2) 0.0473(13) -0.0007(12) -0.0007(18) 0.028(2)
F4 0.124(2) 0.0684(15) 0.113(2) -0.0034(13) 0.0210(17) -0.0193(14)
F5 0.0892(18) 0.0963(19) 0.150(3) -0.0540(18) 0.0006(17) 0.0241(15)

loop_
_atom_type_symbol
_atom_type_description
_atom_type_scat_dispersion_real
_atom_type_scat_dispersion_imag
_atom_type_scat_source
C C 0.0181 0.0091 'International Tables Vol C Tables 4.2.6.8 and 6.1.1.4'
H H 0.0000 0.0000 'International Tables Vol C Tables 4.2.6.8 and 6.1.1.4'
N N 0.0311 0.0180 'International Tables Vol C Tables 4.2.6.8 and 6.1.1.4'
O O 0.0492 0.0322 'International Tables Vol C Tables 4.2.6.8 and 6.1.1.4'
F F 0.0727 0.0534 'International Tables Vol C Tables 4.2.6.8 and 6.1.1.4'

loop_
_geom_angle_atom_site_label_1
_geom_angle_atom_site_label_2
_geom_angle_atom_site_label_3
_geom_angle
_geom_angle_site_symmetry_1
_geom_angle_site_symmetry_3
_geom_angle_publ_flag
C2 C1 C6 118.3(3) . . ?
C2 C1 H1 120.9 . . ?
C6 C1 H1 120.9 . . ?
F2 C2 C3 118.1(3) . . ?
F2 C2 C1 120.6(4) . . ?
C3 C2 C1 121.3(3) . . ?
F1 C3 C2 119.0(3) . . ?
F1 C3 C4 120.0(3) . . ?
C2 C3 C4 121.0(3) . . ?
C3 C4 C5 118.8(4) . . ?
C3 C4 H4 120.6 . . ?
C5 C4 H4 120.6 . . ?
C4 C5 C6 121.3(3) . . ?
C4 C5 H5 119.4 . . ?
C6 C5 H5 119.4 . . ?
C1 C6 C5 119.3(3) . . ?
C1 C6 C7 120.9(3) . . ?
C5 C6 C7 119.8(3) . . ?
N2 C7 N1 114.2(3) . . ?
N2 C7 C6 122.4(3) . . ?
N1 C7 C6 123.4(3) . . ?
N1 C8 O1 113.5(3) . . ?
N1 C8 C9 129.1(3) . . ?
O1 C8 C9 117.4(2) . . ?
N3 C9 C8 110.0(2) . . ?
N3 C9 C10 111.2(2) . . ?
C8 C9 C10 111.8(2) . . ?
N3 C9 H10 107.9 . . ?
C8 C9 H10 107.9 . . ?
C10 C9 H10 107.9 . . ?
C9 C10 H10A 109.5 . . ?
C9 C10 H10B 109.5 . . ?
H10A C10 H10B 109.5 . . ?
C9 C10 H10C 109.5 . . ?
H10A C10 H10C 109.5 . . ?
H10B C10 H10C 109.5 . . ?
O2 C11 N3 125.9(3) . . ?
O2 C11 C12 119.1(3) . . ?
N3 C11 C12 115.1(3) . . ?
F3 C12 F5 110.3(4) . . ?
F3 C12 F4 106.4(3) . . ?
F5 C12 F4 104.3(3) . . ?
F3 C12 C11 110.6(3) . . ?
F5 C12 C11 114.1(3) . . ?
F4 C12 C11 110.8(3) . . ?
C8 N1 C7 102.4(2) . . ?
C7 N2 O1 103.9(2) . . ?
C11 N3 C9 121.3(2) . . ?
C11 N3 H3A 118(3) . . ?
C9 N3 H3A 120(3) . . ?
C8 O1 N2 105.9(2) . . ?

loop_
_geom_bond_atom_site_label_1
_geom_bond_atom_site_label_2
_geom_bond_distance
_geom_bond_site_symmetry_2
_geom_bond_publ_flag
C1 C2 1.387(5) . ?
C1 C6 1.387(4) . ?
C1 H1 0.9300 . ?
C2 F2 1.325(4) . ?
C2 C3 1.357(5) . ?
C3 F1 1.351(4) . ?
C3 C4 1.362(5) . ?
C4 C5 1.373(5) . ?
C4 H4 0.9300 . ?
C5 C6 1.388(4) . ?
C5 H5 0.9300 . ?
C6 C7 1.467(4) . ?
C7 N2 1.292(4) . ?
C7 N1 1.380(4) . ?
C8 N1 1.294(4) . ?
C8 O1 1.334(3) . ?
C8 C9 1.507(4) . ?
C9 N3 1.460(4) . ?
C9 C10 1.511(4) . ?
C9 H10 0.9800 . ?
C10 H10A 0.9600 . ?
C10 H10B 0.9600 . ?
C10 H10C 0.9600 . ?
C11 O2 1.207(4) . ?
C11 N3 1.335(4) . ?
C11 C12 1.532(5) . ?
C12 F3 1.290(4) . ?
C12 F5 1.305(4) . ?
C12 F4 1.324(4) . ?
N2 O1 1.409(3) . ?
N3 H3A 0.81(4) . ?

loop_
_geom_hbond_atom_site_label_D
_geom_hbond_atom_site_label_H
_geom_hbond_atom_site_label_A
_geom_hbond_distance_DH
_geom_hbond_distance_HA
_geom_hbond_distance_DA
_geom_hbond_angle_DHA
_geom_hbond_site_symmetry_A
_geom_hbond_publ_flag
C1 H1 N2 0.93 2.61 3.452(4) 151.0 2_566 yes
N3 H3A O2 0.81(4) 2.28(4) 3.048(3) 160(4) 1_655 yes

loop_
_geom_torsion_atom_site_label_1
_geom_torsion_atom_site_label_2
_geom_torsion_atom_site_label_3
_geom_torsion_atom_site_label_4
_geom_torsion
_geom_torsion_site_symmetry_1
_geom_torsion_site_symmetry_2
_geom_torsion_site_symmetry_3
_geom_torsion_site_symmetry_4
_geom_torsion_publ_flag
C6 C1 C2 F2 178.6(3) . . . . ?
C6 C1 C2 C3 -0.4(5) . . . . ?
F2 C2 C3 F1 0.8(5) . . . . ?
C1 C2 C3 F1 179.8(3) . . . . ?
F2 C2 C3 C4 -179.6(3) . . . . ?
C1 C2 C3 C4 -0.6(5) . . . . ?
F1 C3 C4 C5 -179.8(3) . . . . ?
C2 C3 C4 C5 0.6(6) . . . . ?
C3 C4 C5 C6 0.4(6) . . . . ?
C2 C1 C6 C5 1.3(5) . . . . ?
C2 C1 C6 C7 -178.4(3) . . . . ?
C4 C5 C6 C1 -1.4(5) . . . . ?
C4 C5 C6 C7 178.3(3) . . . . ?
C1 C6 C7 N2 0.9(5) . . . . ?
C5 C6 C7 N2 -178.8(3) . . . . ?
C1 C6 C7 N1 -179.8(3) . . . . ?
C5 C6 C7 N1 0.5(4) . . . . ?
N1 C8 C9 N3 121.8(3) . . . . ?
O1 C8 C9 N3 -60.2(3) . . . . ?
N1 C8 C9 C10 -2.3(4) . . . . ?
O1 C8 C9 C10 175.8(3) . . . . ?
O2 C11 C12 F3 71.0(4) . . . . ?
N3 C11 C12 F3 -107.1(4) . . . . ?
O2 C11 C12 F5 -163.9(3) . . . . ?
N3 C11 C12 F5 17.9(4) . . . . ?
O2 C11 C12 F4 -46.6(4) . . . . ?
N3 C11 C12 F4 135.2(3) . . . . ?
O1 C8 N1 C7 0.3(3) . . . . ?
C9 C8 N1 C7 178.5(3) . . . . ?
N2 C7 N1 C8 -0.6(3) . . . . ?
C6 C7 N1 C8 -179.9(3) . . . . ?
N1 C7 N2 O1 0.6(4) . . . . ?
C6 C7 N2 O1 180.0(3) . . . . ?
O2 C11 N3 C9 -4.3(5) . . . . ?
C12 C11 N3 C9 173.7(3) . . . . ?
C8 C9 N3 C11 89.6(3) . . . . ?
C10 C9 N3 C11 -146.0(3) . . . . ?
N1 C8 O1 N2 0.0(4) . . . . ?
C9 C8 O1 N2 -178.3(3) . . . . ?
C7 N2 O1 C8 -0.4(3) . . . . ?
